data_7027216
loop_
_publ_author_name
'Distler, Anne'
'Lohse, Douglas L.'
'Sevov, Slavi C.'

_publ_section_title
;
 Chains, planes, and tunnels of metal diphosphonates: synthesis,
 structure, and characterization of Na3Co(O3PCH2PO3)(OH),
 Na3Mg(O3PCH2PO3)F&#x00B7;H2O, Na2Co(O3PCH2PO3)&#x00B7;H2O,
 NaCo2(O3PCH2CH2CH2PO3)(OH), and Co2(O3PCH2PO3)(H2O)
;
_journal_issue 11
_journal_name_full 'Journal of the Chemical Society, Dalton Transactions'
_journal_page_first 1805
_journal_paper_doi 10.1039/a809671f
_journal_year 1999
_chemical_formula_sum 'C H3 Co Na3 O7 P2'
_chemical_formula_weight 316.87
_chemical_name_common 'sodium-cobalt methylene diphosphonate'
_chemical_name_systematic
;
 Na3Co(O3PCH2PO3)(OH)
;
_space_group_IT_number 11
_symmetry_cell_setting monoclinic
_symmetry_space_group_name_Hall '-P 2yb'
_symmetry_space_group_name_H-M 'P 1 21/m 1'
_atom_sites_solution_hydrogens geom
_atom_sites_solution_primary direct
_atom_sites_solution_secondary difmap
_audit_creation_method SHELXL
_cell_angle_alpha 90.00
_cell_angle_beta 118.650(10)
_cell_angle_gamma 90.00
_cell_formula_units_Z 2
_cell_length_a 7.7890(10)
_cell_length_b 7.3290(10)
_cell_length_c 7.9570(10)
_cell_measurement_temperature 293(2)
_cell_volume 398.62(10)
_computing_cell_refinement CAD4_(Enraf-Nonius,_1977)
_computing_data_collection CAD4_(Enraf-Nonius,_1977)
_computing_data_reduction SDP_Package_(Enraf-Nonius,_1985)
_computing_molecular_graphics SHELXTL-V5.0
_computing_publication_material SHELXTL-V5.0
_computing_structure_refinement 'SHELXL-93 (Sheldrick, 1993)'
_computing_structure_solution 'SHELXS-86 (Sheldrick, 1990)'
_diffrn_ambient_temperature 293(2)
_diffrn_measurement_device 'Enraf-Nonius CAD4'
_diffrn_measurement_method omega-2theta
_diffrn_radiation_monochromator graphite
_diffrn_radiation_source 'fine-focus sealed tube'
_diffrn_radiation_type MoK\a
_diffrn_radiation_wavelength 0.71073
_diffrn_reflns_av_R_equivalents 0.0000
_diffrn_reflns_av_sigmaI/netI 0.0533
_diffrn_reflns_limit_h_max 8
_diffrn_reflns_limit_h_min -9
_diffrn_reflns_limit_k_max 8
_diffrn_reflns_limit_k_min 0
_diffrn_reflns_limit_l_max 9
_diffrn_reflns_limit_l_min 0
_diffrn_reflns_number 760
_diffrn_reflns_theta_max 24.95
_diffrn_reflns_theta_min 2.92
_diffrn_standards_decay_% 0
_diffrn_standards_interval_time '2 hours'
_diffrn_standards_number 3
_exptl_absorpt_coefficient_mu 2.719
_exptl_absorpt_correction_T_max 1.0000
_exptl_absorpt_correction_T_min 0.5425
_exptl_absorpt_correction_type Xabs
_exptl_crystal_colour 'colorless, transparent'
_exptl_crystal_density_diffrn 2.640
_exptl_crystal_description 'elongated plate'
_exptl_crystal_F_000 310
_exptl_crystal_size_max 0.14
_exptl_crystal_size_mid 0.05
_exptl_crystal_size_min 0.01
_refine_diff_density_max 1.335
_refine_diff_density_min -0.552
_refine_diff_density_rms 0.152
_refine_ls_extinction_method none
_refine_ls_goodness_of_fit_all 1.182
_refine_ls_goodness_of_fit_obs 1.174
_refine_ls_hydrogen_treatment reall
_refine_ls_matrix_type full
_refine_ls_number_parameters 83
_refine_ls_number_reflns 760
_refine_ls_number_restraints 0
_refine_ls_restrained_S_all 1.182
_refine_ls_restrained_S_obs 1.174
_refine_ls_R_factor_all 0.0724
_refine_ls_R_factor_obs 0.0444
_refine_ls_shift/esd_max 0.000
_refine_ls_shift/esd_mean 0.000
_refine_ls_structure_factor_coef Fsqd
_refine_ls_weighting_details 'w=1/[\s^2^(Fo^2^)+(0.0460P)^2^+0.2775P] where P=(Fo^2^+2Fc^2^)/3'
_refine_ls_weighting_scheme calc
_refine_ls_wR_factor_all 0.1175
_refine_ls_wR_factor_obs 0.0978
_reflns_number_observed 556
_reflns_number_total 760
_reflns_observed_criterion >2sigma(I)
_cod_data_source_file 809671fsup1.cif
_cod_data_source_block 1
_cod_depositor_comments
;
The following automatic conversions were performed:

'_refine_ls_weighting_scheme' value 'calc
w=1/[\s^2^(Fo^2^)+(0.0460P)^2^+0.2775P] where P=(Fo^2^+2Fc^2^)/3' was
changed to 'calc'. New tag '_refine_ls_weighting_details' was
created. The value of the new tag was set to
'w=1/[\s^2^(Fo^2^)+(0.0460P)^2^+0.2775P] where P=(Fo^2^+2Fc^2^)/3'.

Automatic conversion script
Id: cif_fix_values 3143 2015-03-26 13:38:13Z robertas 
;
_cod_original_cell_volume 398.62(9)
_cod_original_sg_symbol_H-M P2(1)/m
_cod_database_code 7027216

loop_
_symmetry_equiv_pos_as_xyz
'x, y, z'
'-x, y+1/2, -z'
'-x, -y, -z'
'x, -y-1/2, z'

loop_
_atom_site_aniso_label
_atom_site_aniso_U_11
_atom_site_aniso_U_22
_atom_site_aniso_U_33
_atom_site_aniso_U_23
_atom_site_aniso_U_13
_atom_site_aniso_U_12
Co 0.0113(6) 0.0094(6) 0.0113(6) -0.0009(5) 0.0049(4) 0.0006(5)
P1 0.0102(11) 0.0078(10) 0.0071(10) 0.000 0.0041(9) 0.000
P2 0.0104(11) 0.0091(10) 0.0098(10) 0.000 0.0064(9) 0.000
Na1 0.010(2) 0.022(2) 0.016(2) 0.000 0.007(2) 0.000
Na2 0.0168(13) 0.0182(12) 0.0152(13) 0.0012(11) 0.0084(11) 0.0004(12)
O1 0.017(3) 0.020(3) 0.013(3) 0.000 0.012(3) 0.000
O2 0.014(3) 0.010(3) 0.020(3) 0.000 0.012(3) 0.000
O3 0.014(2) 0.013(2) 0.013(2) -0.004(2) 0.007(2) -0.002(2)
O4 0.012(2) 0.016(2) 0.015(2) -0.001(2) 0.004(2) 0.004(2)
O5 0.014(3) 0.012(3) 0.011(3) 0.000 0.004(3) 0.000
C6 0.010(4) 0.010(4) 0.015(4) 0.000 0.006(4) 0.000

loop_
_atom_site_label
_atom_site_type_symbol
_atom_site_fract_x
_atom_site_fract_y
_atom_site_fract_z
_atom_site_U_iso_or_equiv
_atom_site_thermal_displace_type
_atom_site_occupancy
_atom_site_calc_flag
_atom_site_refinement_flags
Co Co 0.0000 0.0000 0.0000 0.0109(4) Uani 1 d S
P1 P 0.6085(3) 0.2500 0.7533(3) 0.0084(5) Uani 1 d S
P2 P 0.7886(3) 0.2500 0.1960(3) 0.0091(5) Uani 1 d S
Na1 Na 0.3909(5) 0.2500 0.2745(5) 0.0162(8) Uani 1 d S
Na2 Na 0.2016(3) 0.0036(3) 0.4745(3) 0.0164(6) Uani 1 d .
O1 O 0.7102(8) 0.2500 0.3389(8) 0.0144(13) Uani 1 d S
O2 O 0.1074(9) 0.2500 0.0006(9) 0.0129(13) Uani 1 d S
O3 O 0.7202(5) 0.0755(5) 0.7630(5) 0.0130(9) Uani 1 d .
O4 O 0.9051(5) 0.0764(6) 0.2159(6) 0.0155(9) Uani 1 d .
O5 O 0.4051(8) 0.2500 0.5764(8) 0.0130(13) Uani 1 d S
C6 C 0.5719(12) 0.2500 -0.0373(12) 0.012(2) Uani 1 d S
H1 H 0.1330(135) 0.2500 -0.0827(137) 0.013(27) Uiso 1 d S
H2 H 0.4981(90) 0.1516(83) -0.0402(81) 0.012(16) Uiso 1 d .

loop_
_atom_type_symbol
_atom_type_description
_atom_type_scat_dispersion_real
_atom_type_scat_dispersion_imag
_atom_type_scat_source
O O 0.0106 0.0060 'International Tables Vol C Tables 4.2.6.8 and 6.1.1.4'
Na Na 0.0362 0.0249 'International Tables Vol C Tables 4.2.6.8 and 6.1.1.4'
H H 0.0000 0.0000 'International Tables Vol C Tables 4.2.6.8 and 6.1.1.4'
P P 0.1023 0.0942 'International Tables Vol C Tables 4.2.6.8 and 6.1.1.4'
Co Co 0.3494 0.9721 'International Tables Vol C Tables 4.2.6.8 and 6.1.1.4'
C C 0.0033 0.0016 'International Tables Vol C Tables 4.2.6.8 and 6.1.1.4'

loop_
_geom_angle_atom_site_label_1
_geom_angle_atom_site_label_2
_geom_angle_atom_site_label_3
_geom_angle
_geom_angle_site_symmetry_1
_geom_angle_site_symmetry_3
O2 Co O2 180.0 . 3
O2 Co O3 90.8(2) . 1_454
O2 Co O3 89.2(2) 3 1_454
O2 Co O3 89.2(2) . 3_656
O2 Co O3 90.8(2) 3 3_656
O3 Co O3 180.0 1_454 3_656
O2 Co O4 86.6(2) . 3_655
O2 Co O4 93.4(2) 3 3_655
O3 Co O4 87.73(14) 1_454 3_655
O3 Co O4 92.27(14) 3_656 3_655
O2 Co O4 93.4(2) . 1_455
O2 Co O4 86.6(2) 3 1_455
O3 Co O4 92.27(14) 1_454 1_455
O3 Co O4 87.73(14) 3_656 1_455
O4 Co O4 180.0 3_655 1_455
O2 Co Na1 41.2(2) . .
O2 Co Na1 138.8(2) 3 .
O3 Co Na1 130.99(11) 1_454 .
O3 Co Na1 49.01(11) 3_656 .
O4 Co Na1 96.13(11) 3_655 .
O4 Co Na1 83.87(11) 1_455 .
O2 Co Na1 138.8(2) . 3
O2 Co Na1 41.2(2) 3 3
O3 Co Na1 49.01(11) 1_454 3
O3 Co Na1 130.99(11) 3_656 3
O4 Co Na1 83.87(11) 3_655 3
O4 Co Na1 96.13(11) 1_455 3
Na1 Co Na1 180.0 . 3
O2 Co Na2 88.8(2) . 3
O2 Co Na2 91.2(2) 3 3
O3 Co Na2 44.03(11) 1_454 3
O3 Co Na2 135.97(11) 3_656 3
O4 Co Na2 43.71(10) 3_655 3
O4 Co Na2 136.29(10) 1_455 3
Na1 Co Na2 122.47(7) . 3
Na1 Co Na2 57.53(7) 3 3
O2 Co Na2 91.2(2) . .
O2 Co Na2 88.8(2) 3 .
O3 Co Na2 135.97(11) 1_454 .
O3 Co Na2 44.03(11) 3_656 .
O4 Co Na2 136.29(10) 3_655 .
O4 Co Na2 43.71(10) 1_455 .
Na1 Co Na2 57.53(7) . .
Na1 Co Na2 122.47(7) 3 .
Na2 Co Na2 180.0 3 .
O3 P1 O3 113.7(3) 4_565 .
O3 P1 O5 111.0(2) 4_565 .
O3 P1 O5 111.0(2) . .
O3 P1 C6 106.8(2) 4_565 1_556
O3 P1 C6 106.8(2) . 1_556
O5 P1 C6 107.1(4) . 1_556
O3 P1 Na1 91.3(2) 4_565 .
O3 P1 Na1 91.3(2) . .
O5 P1 Na1 38.6(2) . .
C6 P1 Na1 145.7(3) 1_556 .
O3 P1 Na2 144.1(2) 4_565 .
O3 P1 Na2 85.3(2) . .
O5 P1 Na2 33.80(7) . .
C6 P1 Na2 95.2(2) 1_556 .
Na1 P1 Na2 56.66(6) . .
O3 P1 Na2 85.3(2) 4_565 4_565
O3 P1 Na2 144.1(2) . 4_565
O5 P1 Na2 33.80(8) . 4_565
C6 P1 Na2 95.2(2) 1_556 4_565
Na1 P1 Na2 56.66(6) . 4_565
Na2 P1 Na2 64.38(9) . 4_565
O3 P1 Na2 95.9(2) 4_565 3_656
O3 P1 Na2 35.3(2) . 3_656
O5 P1 Na2 91.9(2) . 3_656
C6 P1 Na2 142.12(13) 1_556 3_656
Na1 P1 Na2 60.27(7) . 3_656
Na2 P1 Na2 82.46(6) . 3_656
Na2 P1 Na2 116.92(7) 4_565 3_656
O3 P1 Na2 35.3(2) 4_565 2_656
O3 P1 Na2 95.9(2) . 2_656
O5 P1 Na2 91.9(2) . 2_656
C6 P1 Na2 142.12(14) 1_556 2_656
Na1 P1 Na2 60.27(7) . 2_656
Na2 P1 Na2 116.92(7) . 2_656
Na2 P1 Na2 82.46(6) 4_565 2_656
Na2 P1 Na2 66.48(9) 3_656 2_656
O4 P2 O4 112.9(3) . 4_565
O4 P2 O1 110.7(2) . .
O4 P2 O1 110.7(2) 4_565 .
O4 P2 C6 108.7(2) . .
O4 P2 C6 108.7(2) 4_565 .
O1 P2 C6 104.7(4) . .
O4 P2 Na2 128.5(2) . 2_656
O4 P2 Na2 69.5(2) 4_565 2_656
O1 P2 Na2 41.19(11) . 2_656
C6 P2 Na2 119.1(2) . 2_656
O4 P2 Na2 69.5(2) . 3_656
O4 P2 Na2 128.5(2) 4_565 3_656
O1 P2 Na2 41.19(11) . 3_656
C6 P2 Na2 119.1(2) . 3_656
Na2 P2 Na2 71.42(9) 2_656 3_656
O4 P2 Na2 92.6(2) . 4_665
O4 P2 Na2 33.3(2) 4_565 4_665
O1 P2 Na2 96.1(2) . 4_665
C6 P2 Na2 142.0(2) . 4_665
Na2 P2 Na2 60.94(7) 2_656 4_665
Na2 P2 Na2 97.53(7) 3_656 4_665
O4 P2 Na2 33.3(2) . 1_655
O4 P2 Na2 92.6(2) 4_565 1_655
O1 P2 Na2 96.1(2) . 1_655
C6 P2 Na2 142.0(2) . 1_655
Na2 P2 Na2 97.53(7) 2_656 1_655
Na2 P2 Na2 60.94(7) 3_656 1_655
Na2 P2 Na2 63.78(8) 4_665 1_655
O4 P2 Na1 121.6(2) . .
O4 P2 Na1 121.6(2) 4_565 .
O1 P2 Na1 31.6(2) . .
C6 P2 Na1 73.1(3) . .
Na2 P2 Na1 61.25(7) 2_656 .
Na2 P2 Na1 61.25(7) 3_656 .
Na2 P2 Na1 122.12(7) 4_665 .
Na2 P2 Na1 122.12(7) 1_655 .
O2 Na1 O1 132.7(3) . .
O2 Na1 O5 122.4(3) . .
O1 Na1 O5 104.9(2) . .
O2 Na1 O3 76.16(12) . 3_656
O1 Na1 O3 107.65(11) . 3_656
O5 Na1 O3 88.06(12) . 3_656
O2 Na1 O3 76.16(12) . 2_656
O1 Na1 O3 107.65(11) . 2_656
O5 Na1 O3 88.06(12) . 2_656
O3 Na1 O3 144.3(2) 3_656 2_656
O2 Na1 Na2 90.5(2) . .
O1 Na1 Na2 126.90(14) . .
O5 Na1 Na2 45.44(10) . .
O3 Na1 Na2 46.07(10) 3_656 .
O3 Na1 Na2 112.43(14) 2_656 .
O2 Na1 Na2 90.5(2) . 4_565
O1 Na1 Na2 126.90(14) . 4_565
O5 Na1 Na2 45.44(10) . 4_565
O3 Na1 Na2 112.43(14) 3_656 4_565
O3 Na1 Na2 46.07(10) 2_656 4_565
Na2 Na1 Na2 68.79(11) . 4_565
O2 Na1 Co 36.29(7) . 2
O1 Na1 Co 134.71(12) . 2
O5 Na1 Co 104.56(15) . 2
O3 Na1 Co 106.95(13) 3_656 2
O3 Na1 Co 40.61(10) 2_656 2
Na2 Na1 Co 98.21(9) . 2
Na2 Na1 Co 61.27(6) 4_565 2
O2 Na1 Co 36.29(7) . .
O1 Na1 Co 134.71(12) . .
O5 Na1 Co 104.56(15) . .
O3 Na1 Co 40.61(10) 3_656 .
O3 Na1 Co 106.95(13) 2_656 .
Na2 Na1 Co 61.27(6) . .
Na2 Na1 Co 98.21(9) 4_565 .
Co Na1 Co 67.00(6) 2 .
O2 Na1 P1 146.4(2) . .
O1 Na1 P1 80.9(2) . .
O5 Na1 P1 24.02(15) . .
O3 Na1 P1 95.34(12) 3_656 .
O3 Na1 P1 95.34(12) 2_656 .
Na2 Na1 P1 62.35(7) . .
Na2 Na1 P1 62.35(7) 4_565 .
Co Na1 P1 123.59(8) 2 .
Co Na1 P1 123.59(8) . .
O2 Na1 Na2 141.56(11) . 2_656
O1 Na1 Na2 41.89(10) . 2_656
O5 Na1 Na2 79.95(15) . 2_656
O3 Na1 Na2 140.01(14) 3_656 2_656
O3 Na1 Na2 73.74(10) 2_656 2_656
Na2 Na1 Na2 122.88(11) . 2_656
Na2 Na1 Na2 85.52(7) 4_565 2_656
Co Na1 Na2 112.97(4) 2 2_656
Co Na1 Na2 175.42(12) . 2_656
P1 Na1 Na2 60.53(7) . 2_656
O2 Na1 Na2 141.56(11) . 3_656
O1 Na1 Na2 41.89(10) . 3_656
O5 Na1 Na2 79.95(15) . 3_656
O3 Na1 Na2 73.74(10) 3_656 3_656
O3 Na1 Na2 140.01(14) 2_656 3_656
Na2 Na1 Na2 85.52(7) . 3_656
Na2 Na1 Na2 122.87(11) 4_565 3_656
Co Na1 Na2 175.42(12) 2 3_656
Co Na1 Na2 112.97(4) . 3_656
P1 Na1 Na2 60.53(7) . 3_656
Na2 Na1 Na2 66.67(10) 2_656 3_656
O2 Na1 H1 16.8(21) . .
O1 Na1 H1 115.9(21) . .
O5 Na1 H1 139.2(21) . .
O3 Na1 H1 80.0(6) 3_656 .
O3 Na1 H1 80.0(6) 2_656 .
Na2 Na1 H1 104.3(17) . .
Na2 Na1 H1 104.3(17) 4_565 .
Co Na1 H1 44.8(13) 2 .
Co Na1 H1 44.8(13) . .
P1 Na1 H1 163.2(21) . .
Na2 Na1 H1 131.8(14) 2_656 .
Na2 Na1 H1 131.8(14) 3_656 .
O1 Na2 O5 118.3(2) 3_656 .
O1 Na2 O4 129.4(2) 3_656 1_455
O5 Na2 O4 111.3(2) . 1_455
O1 Na2 O3 102.3(2) 3_656 3_656
O5 Na2 O3 94.5(2) . 3_656
O4 Na2 O3 82.7(2) 1_455 3_656
O1 Na2 O4 54.6(2) 3_656 3_656
O5 Na2 O4 106.3(2) . 3_656
O4 Na2 O4 102.98(14) 1_455 3_656
O3 Na2 O4 154.3(2) 3_656 3_656
O1 Na2 P2 26.28(13) 3_656 3_656
O5 Na2 P2 115.5(2) . 3_656
O4 Na2 P2 119.29(14) 1_455 3_656
O3 Na2 P2 127.78(14) 3_656 3_656
O4 Na2 P2 28.35(8) 3_656 3_656
O1 Na2 Na1 136.1(2) 3_656 .
O5 Na2 Na1 47.3(2) . .
O4 Na2 Na1 85.90(14) 1_455 .
O3 Na2 Na1 51.07(11) 3_656 .
O4 Na2 Na1 153.06(12) 3_656 .
P2 Na2 Na1 154.80(10) 3_656 .
O1 Na2 Co 124.52(15) 3_656 .
O5 Na2 Co 106.2(2) . .
O4 Na2 Co 42.32(11) 1_455 .
O3 Na2 Co 40.34(10) 3_656 .
O4 Na2 Co 139.71(10) 3_656 .
P2 Na2 Co 137.96(8) 3_656 .
Na1 Na2 Co 61.20(7) . .
O1 Na2 Na2 85.1(2) 3_656 3_556
O5 Na2 Na2 120.1(2) . 3_556
O4 Na2 Na2 61.03(12) 1_455 3_556
O3 Na2 Na2 136.17(15) 3_656 3_556
O4 Na2 Na2 41.95(9) 3_656 3_556
P2 Na2 Na2 62.96(8) 3_656 3_556
Na1 Na2 Na2 138.71(12) . 3_556
Co Na2 Na2 100.24(8) . 3_556
O1 Na2 Na1 42.2(2) 3_656 3_656
O5 Na2 Na1 85.95(13) . 3_656
O4 Na2 Na1 155.61(15) 1_455 3_656
O3 Na2 Na1 78.76(12) 3_656 3_656
O4 Na2 Na1 87.64(11) 3_656 3_656
P2 Na2 Na1 63.11(8) 3_656 3_656
Na1 Na2 Na1 94.48(7) . 3_656
Co Na2 Na1 117.71(8) . 3_656
Na2 Na2 Na1 126.00(11) 3_556 3_656
O1 Na2 P1 96.49(15) 3_656 .
O5 Na2 P1 21.97(12) . .
O4 Na2 P1 133.20(14) 1_455 .
O3 Na2 P1 97.93(12) 3_656 .
O4 Na2 P1 96.11(10) 3_656 .
P2 Na2 P1 97.25(7) 3_656 .
Na1 Na2 P1 61.00(8) . .
Co Na2 P1 122.17(7) . .
Na2 Na2 P1 124.41(11) 3_556 .
Na1 Na2 P1 65.66(5) 3_656 .
O1 Na2 P1 80.09(14) 3_656 3_656
O5 Na2 P1 102.5(2) . 3_656
O4 Na2 P1 99.03(13) 1_455 3_656
O3 Na2 P1 22.40(11) 3_656 3_656
O4 Na2 P1 133.85(11) 3_656 3_656
P2 Na2 P1 106.00(7) 3_656 3_656
Na1 Na2 P1 67.66(6) . 3_656
Co Na2 P1 58.51(5) . 3_656
Na2 Na2 P1 136.85(11) 3_556 3_656
Na1 Na2 P1 59.21(7) 3_656 3_656
P1 Na2 P1 97.54(6) . 3_656
P2 O1 Na2 112.5(2) . 2_656
P2 O1 Na2 112.5(2) . 3_656
Na2 O1 Na2 109.9(3) 2_656 3_656
P2 O1 Na1 127.9(3) . .
Na2 O1 Na1 95.9(2) 2_656 .
Na2 O1 Na1 95.9(2) 3_656 .
Co O2 Co 131.1(3) . 2
Co O2 Na1 102.5(2) . .
Co O2 Na1 102.5(2) 2 .
Co O2 H1 105.9(23) . .
Co O2 H1 105.9(22) 2 .
Na1 O2 H1 107.1(70) . .
P1 O3 Co 124.7(2) . 1_656
P1 O3 Na2 122.3(2) . 3_656
Co O3 Na2 95.6(2) 1_656 3_656
P1 O3 Na1 129.4(2) . 3_656
Co O3 Na1 90.4(2) 1_656 3_656
Na2 O3 Na1 82.9(2) 3_656 3_656
P2 O4 Co 121.8(2) . 1_655
P2 O4 Na2 125.3(2) . 1_655
Co O4 Na2 94.0(2) 1_655 1_655
P2 O4 Na2 82.1(2) . 3_656
Co O4 Na2 154.1(2) 1_655 3_656
Na2 O4 Na2 77.02(14) 1_655 3_656
P1 O5 Na2 124.2(2) . 4_565
P1 O5 Na2 124.23(15) . .
Na2 O5 Na2 104.7(2) 4_565 .
P1 O5 Na1 117.4(3) . .
Na2 O5 Na1 87.3(2) 4_565 .
Na2 O5 Na1 87.3(2) . .
P2 C6 P1 117.3(5) . 1_554
P2 C6 H2 106.9(37) . .
P1 C6 H2 110.4(37) 1_554 .

loop_
_geom_bond_atom_site_label_1
_geom_bond_atom_site_label_2
_geom_bond_distance
_geom_bond_site_symmetry_2
Co O2 2.013(3) .
Co O2 2.013(3) 3
Co O3 2.161(4) 1_454
Co O3 2.161(4) 3_656
Co O4 2.242(4) 3_655
Co O4 2.242(4) 1_455
Co Na1 3.320(3) .
Co Na1 3.320(3) 3
Co Na2 3.322(2) 3
Co Na2 3.322(2) .
P1 O3 1.528(4) 4_565
P1 O3 1.528(4) .
P1 O5 1.534(6) .
P1 C6 1.820(9) 1_556
P1 Na1 3.346(4) .
P1 Na2 3.389(3) .
P1 Na2 3.389(3) 4_565
P1 Na2 3.391(3) 3_656
P1 Na2 3.391(3) 2_656
P2 O4 1.526(4) .
P2 O4 1.526(4) 4_565
P2 O1 1.527(6) .
P2 C6 1.814(9) .
P2 Na2 3.185(3) 2_656
P2 Na2 3.185(3) 3_656
P2 Na2 3.418(3) 4_665
P2 Na2 3.418(3) 1_655
P2 Na1 3.441(4) .
Na1 O2 2.239(7) .
Na1 O1 2.286(7) .
Na1 O5 2.351(7) .
Na1 O3 2.506(4) 3_656
Na1 O3 2.506(4) 2_656
Na1 Na2 3.196(4) .
Na1 Na2 3.196(4) 4_565
Na1 Co 3.320(3) 2
Na1 Na2 3.383(4) 2_656
Na1 Na2 3.383(4) 3_656
Na1 H1 2.58(9) .
Na2 O1 2.270(4) 3_656
Na2 O5 2.280(4) .
Na2 O4 2.301(4) 1_455
Na2 O3 2.320(4) 3_656
Na2 O4 3.012(5) 3_656
Na2 P2 3.185(3) 3_656
Na2 Na2 3.354(4) 3_556
Na2 Na1 3.383(4) 3_656
Na2 P1 3.391(3) 3_656
O1 Na2 2.270(4) 2_656
O1 Na2 2.270(4) 3_656
O2 Co 2.013(3) 2
O2 H1 0.78(9) .
O3 Co 2.161(4) 1_656
O3 Na2 2.320(4) 3_656
O3 Na1 2.506(4) 3_656
O4 Co 2.242(4) 1_655
O4 Na2 2.301(4) 1_655
O4 Na2 3.012(5) 3_656
O5 Na2 2.280(4) 4_565
C6 P1 1.820(9) 1_554
C6 H2 0.92(6) .
